data_7043839
loop_
_publ_author_name
'Ciborska, Anna'
'Hnatejko, Zbigniew'
'Kazimierczuk, Katarzyna'
'Mielcarek, Agnieszka'
'Wi\'sniewska, Aleksandra'
'Do\/l\;ega, Anna'

_publ_section_title
;
 Silver complexes stabilized by large silanethiolate ligands -- crystal
 structures and luminescence properties
;
_journal_name_full 'Dalton Trans.'
_journal_paper_doi 10.1039/C7DT00740J
_journal_year 2017
_chemical_compound_source 'synthesis as described'
_chemical_formula_moiety 'C76 H108 N2 Na2 O6 S2 Si2, C7 H8'
_chemical_formula_sum 'C83 H116 N2 Na2 O6 S2 Si2'
_chemical_formula_weight 1404.06
_chemical_name_systematic
;
 ?
;
_space_group_IT_number 14
_symmetry_cell_setting monoclinic
_symmetry_Int_Tables_number 14
_symmetry_space_group_name_Hall '-P 2ybc'
_symmetry_space_group_name_H-M 'P 1 21/c 1'
_atom_sites_solution_hydrogens geom
_audit_creation_date 2017-06-29T00:13:45-00:00
_audit_creation_method 'WinGX routine CIF_UPDATE'
_audit_update_record
;
2017-07-16 deposited with the CCDC.
2017-07-27 downloaded from the CCDC.
;
_cell_angle_alpha 90
_cell_angle_beta 124.157(2)
_cell_angle_gamma 90
_cell_formula_units_Z 2
_cell_length_a 12.6823(4)
_cell_length_b 19.4498(5)
_cell_length_c 20.2522(6)
_cell_measurement_reflns_used 7656
_cell_measurement_temperature 120(2)
_cell_measurement_theta_max 28.8386
_cell_measurement_theta_min 2.3349
_cell_volume 4133.8(2)
_computing_cell_refinement
;
        CrysAlisPro, Agilent Technologies,
        Version 1.171.35.15 (release 03-08-2011 CrysAlis171 .NET)
        (compiled Aug  3 2011,13:03:54)
;
_computing_data_collection
;
        CrysAlisPro, Agilent Technologies,
        Version 1.171.35.15 (release 03-08-2011 CrysAlis171 .NET)
        (compiled Aug  3 2011,13:03:54)
;
_computing_data_reduction
;
        CrysAlisPro, Agilent Technologies,
        Version 1.171.35.15 (release 03-08-2011 CrysAlis171 .NET)
        (compiled Aug  3 2011,13:03:54)
;
_computing_molecular_graphics 'OLEX (Dolomanov, 2009)'
_computing_publication_material
;         
WinGX (Farrugia, 2012)
PLATON (Spek, 2015)
;
_computing_structure_refinement 'SHELXL-2014/7 (Sheldrick, 2014)'
_diffrn_ambient_temperature 120(2)
_diffrn_detector_area_resol_mean 8.1883
_diffrn_measured_fraction_theta_full 0.999
_diffrn_measured_fraction_theta_max 0.999
_diffrn_measurement_device_type 'Xcalibur, Sapphire2, large Be window'
_diffrn_measurement_method '\w scans'
_diffrn_orient_matrix_UB_11 -0.0502276
_diffrn_orient_matrix_UB_12 0.0145755
_diffrn_orient_matrix_UB_13 0.0053161
_diffrn_orient_matrix_UB_21 0.0150162
_diffrn_orient_matrix_UB_22 0.0047715
_diffrn_orient_matrix_UB_23 0.0411702
_diffrn_orient_matrix_UB_31 0.0199721
_diffrn_orient_matrix_UB_32 0.033087
_diffrn_orient_matrix_UB_33 -0.0082556
_diffrn_radiation_monochromator graphite
_diffrn_radiation_type MoK\a
_diffrn_radiation_wavelength 0.71073
_diffrn_reflns_av_R_equivalents 0.0281
_diffrn_reflns_av_unetI/netI 0.0914
_diffrn_reflns_Laue_measured_fraction_full 0.999
_diffrn_reflns_Laue_measured_fraction_max 0.999
_diffrn_reflns_limit_h_max 15
_diffrn_reflns_limit_h_min -13
_diffrn_reflns_limit_k_max 23
_diffrn_reflns_limit_k_min -14
_diffrn_reflns_limit_l_max 10
_diffrn_reflns_limit_l_min -24
_diffrn_reflns_number 16128
_diffrn_reflns_point_group_measured_fraction_full 0.999
_diffrn_reflns_point_group_measured_fraction_max 0.999
_diffrn_reflns_theta_full 25.242
_diffrn_reflns_theta_max 26
_diffrn_reflns_theta_min 2.34
_exptl_absorpt_coefficient_mu 0.154
_exptl_absorpt_correction_T_max 1
_exptl_absorpt_correction_T_min 0.90152
_exptl_absorpt_correction_type multi-scan
_exptl_absorpt_process_details
;
        CrysAlisPro, Agilent Technologies,
        Version 1.171.35.15 (release 03-08-2011 CrysAlis171 .NET)
        (compiled Aug  3 2011,13:03:54)
        Empirical absorption correction using spherical harmonics,
 implemented in SCALE3 ABSPACK scaling algorithm.
;
_exptl_crystal_colour colourless
_exptl_crystal_density_diffrn 1.128
_exptl_crystal_density_method 'not measured'
_exptl_crystal_description prism
_exptl_crystal_F_000 1516
_exptl_crystal_size_max 0.49
_exptl_crystal_size_mid 0.39
_exptl_crystal_size_min 0.28
_refine_diff_density_max 0.971
_refine_diff_density_min -0.607
_refine_diff_density_rms 0.074
_refine_ls_extinction_method none
_refine_ls_goodness_of_fit_ref 1.043
_refine_ls_hydrogen_treatment constr
_refine_ls_matrix_type full
_refine_ls_number_parameters 447
_refine_ls_number_reflns 8126
_refine_ls_number_restraints 6
_refine_ls_restrained_S_all 1.046
_refine_ls_R_factor_all 0.0804
_refine_ls_R_factor_gt 0.0649
_refine_ls_shift/su_max 0
_refine_ls_shift/su_mean 0
_refine_ls_structure_factor_coef Fsqd
_refine_ls_weighting_details 'w=1/[\s^2^(Fo^2^)+(0.0997P)^2^+2.5791P] where P=(Fo^2^+2Fc^2^)/3'
_refine_ls_weighting_scheme calc
_refine_ls_wR_factor_gt 0.1695
_refine_ls_wR_factor_ref 0.1868
_reflns_Friedel_coverage 0
_reflns_number_gt 6431
_reflns_number_total 8126
_reflns_threshold_expression 'I > 2\s(I)'
_cod_data_source_file c7dt00740j2.cif
_cod_data_source_block ac4_2015
_cod_original_sg_symbol_H-M 'P 21/c'
_cod_database_code 7043839

loop_
_symmetry_equiv_pos_as_xyz
'x, y, z'
'-x, y+1/2, -z+1/2'
'-x, -y, -z'
'x, -y-1/2, z-1/2'

loop_
_atom_site_label
_atom_site_type_symbol
_atom_site_fract_x
_atom_site_fract_y
_atom_site_fract_z
_atom_site_U_iso_or_equiv
_atom_site_adp_type
_atom_site_occupancy
_atom_site_site_symmetry_order
_atom_site_calc_flag
_atom_site_refinement_flags_posn
_atom_site_refinement_flags_adp
_atom_site_refinement_flags_occupancy
_atom_site_disorder_assembly
_atom_site_disorder_group
C1 C 0.2338(2) 0.16185(12) 0.30031(14) 0.0271(5) Uani 1 1 d . . . . .
C2 C 0.3577(3) 0.16528(13) 0.37107(15) 0.0318(6) Uani 1 1 d . . . . .
C3 C 0.3689(3) 0.16544(14) 0.44356(16) 0.0413(7) Uani 1 1 d . . . . .
H3 H 0.4513 0.167 0.4919 0.05 Uiso 1 1 calc R U . . .
C4 C 0.2629(3) 0.16332(16) 0.44666(18) 0.0481(8) Uani 1 1 d . . . . .
H4 H 0.2723 0.1626 0.4966 0.058 Uiso 1 1 calc R U . . .
C5 C 0.1428(3) 0.16222(16) 0.37622(18) 0.0455(7) Uani 1 1 d . . . . .
H5 H 0.0703 0.1616 0.3788 0.055 Uiso 1 1 calc R U . . .
C6 C 0.1247(3) 0.16194(13) 0.30191(16) 0.0332(6) Uani 1 1 d . . . . .
C7 C 0.4730(3) 0.17306(15) 0.36654(16) 0.0382(6) Uani 1 1 d . . . . .
H7 H 0.4587 0.1438 0.3216 0.046 Uiso 1 1 calc R U . . .
C8 C 0.4848(3) 0.24743(16) 0.34787(18) 0.0484(8) Uani 1 1 d . . . . .
H8A H 0.4999 0.2772 0.3915 0.073 Uiso 1 1 calc R U . . .
H8B H 0.4058 0.2614 0.298 0.073 Uiso 1 1 calc R U . . .
H8C H 0.5563 0.2515 0.3421 0.073 Uiso 1 1 calc R U . . .
C9 C 0.5973(3) 0.1499(2) 0.44266(19) 0.0583(9) Uani 1 1 d . . . . .
H9A H 0.6655 0.1495 0.4337 0.087 Uiso 1 1 calc R U . . .
H9B H 0.5864 0.1036 0.457 0.087 Uiso 1 1 calc R U . . .
H9C H 0.6195 0.1818 0.4861 0.087 Uiso 1 1 calc R U . . .
C10 C -0.0095(3) 0.16366(14) 0.22720(17) 0.0363(6) Uani 1 1 d . . . . .
H10 H -0.0032 0.1682 0.1803 0.044 Uiso 1 1 calc R U . . .
C11 C -0.0825(3) 0.22629(17) 0.2277(2) 0.0524(8) Uani 1 1 d . . . . .
H11A H -0.1661 0.2288 0.1768 0.079 Uiso 1 1 calc R U . . .
H11B H -0.0341 0.2682 0.2349 0.079 Uiso 1 1 calc R U . . .
H11C H -0.0938 0.222 0.2715 0.079 Uiso 1 1 calc R U . . .
C12 C -0.0822(3) 0.09739(16) 0.2167(2) 0.0470(7) Uani 1 1 d . . . . .
H12A H -0.086 0.0905 0.2633 0.071 Uiso 1 1 calc R U . . .
H12B H -0.0383 0.0584 0.2116 0.071 Uiso 1 1 calc R U . . .
H12C H -0.1689 0.1008 0.1686 0.071 Uiso 1 1 calc R U . . .
C13 C 0.2898(2) 0.22482(12) 0.12674(13) 0.0262(5) Uani 1 1 d . . . . .
C14 C 0.4156(2) 0.23301(14) 0.15003(15) 0.0334(6) Uani 1 1 d . . . . .
C15 C 0.4652(3) 0.29952(15) 0.16655(16) 0.0386(6) Uani 1 1 d . . . . .
H15 H 0.5504 0.3063 0.1821 0.046 Uiso 1 1 calc R U . . .
C16 C 0.3948(3) 0.35523(14) 0.16097(16) 0.0395(6) Uani 1 1 d . . . . .
H16 H 0.432 0.3998 0.1746 0.047 Uiso 1 1 calc R U . . .
C17 C 0.2688(3) 0.34629(13) 0.13536(15) 0.0352(6) Uani 1 1 d . . . . .
H17 H 0.2196 0.3852 0.1304 0.042 Uiso 1 1 calc R U . . .
C18 C 0.2127(3) 0.28101(13) 0.11672(14) 0.0304(5) Uani 1 1 d . . . . .
C19 C 0.4936(3) 0.17179(15) 0.15465(17) 0.0403(6) Uani 1 1 d . . . . .
H19 H 0.4469 0.1292 0.1516 0.048 Uiso 1 1 calc R U . . .
C20 C 0.6248(3) 0.16894(19) 0.2316(2) 0.0550(8) Uani 1 1 d . . . . .
H20A H 0.6733 0.2098 0.2358 0.082 Uiso 1 1 calc R U . . .
H20B H 0.6693 0.1276 0.2319 0.082 Uiso 1 1 calc R U . . .
H20C H 0.6168 0.1675 0.2769 0.082 Uiso 1 1 calc R U . . .
C21 C 0.5050(5) 0.1713(3) 0.0841(2) 0.0898(15) Uani 1 1 d . . . . .
H21A H 0.4198 0.1695 0.0344 0.135 Uiso 1 1 calc R U . . .
H21B H 0.554 0.1309 0.0873 0.135 Uiso 1 1 calc R U . . .
H21C H 0.5487 0.2132 0.0848 0.135 Uiso 1 1 calc R U . . .
C22 C 0.0717(2) 0.27314(13) 0.08192(15) 0.0316(6) Uani 1 1 d . . . . .
H22 H 0.0565 0.2246 0.0908 0.038 Uiso 1 1 calc R U . . .
C23 C -0.0047(3) 0.2857(2) -0.00742(19) 0.0637(10) Uani 1 1 d . . . . .
H23A H 0.0087 0.333 -0.0177 0.095 Uiso 1 1 calc R U . . .
H23B H -0.0954 0.2784 -0.0302 0.095 Uiso 1 1 calc R U . . .
H23C H 0.0233 0.2537 -0.032 0.095 Uiso 1 1 calc R U . . .
C24 C 0.0239(3) 0.3200(2) 0.1191(2) 0.0604(9) Uani 1 1 d . . . . .
H24A H 0.0751 0.3131 0.1771 0.091 Uiso 1 1 calc R U . . .
H24B H -0.0655 0.3093 0.0973 0.091 Uiso 1 1 calc R U . . .
H24C H 0.031 0.3679 0.1072 0.091 Uiso 1 1 calc R U . . .
C25 C 0.2886(2) -0.01996(12) 0.19263(14) 0.0274(5) Uani 1 1 d . . . . .
C26 C 0.3058(2) -0.05234(13) 0.13751(15) 0.0304(5) Uani 1 1 d . . . . .
C27 C 0.2738(2) -0.12173(13) 0.12155(16) 0.0359(6) Uani 1 1 d . . . . .
H27 H 0.2823 -0.1446 0.0833 0.043 Uiso 1 1 calc R U . . .
C28 C 0.2297(3) -0.15796(13) 0.16022(17) 0.0392(6) Uani 1 1 d . . . . .
H28 H 0.2065 -0.2049 0.1476 0.047 Uiso 1 1 calc R U . . .
C29 C 0.2196(2) -0.12563(13) 0.21736(16) 0.0344(6) Uani 1 1 d . . . . .
H29 H 0.192 -0.1513 0.2449 0.041 Uiso 1 1 calc R U . . .
C30 C 0.2491(2) -0.05625(12) 0.23528(15) 0.0299(5) Uani 1 1 d . . . . .
C31 C 0.3665(2) -0.01396(14) 0.10157(16) 0.0346(6) Uani 1 1 d . . . . .
H31 H 0.3334 0.0342 0.0901 0.042 Uiso 1 1 calc R U . . .
C32 C 0.3393(3) -0.04513(17) 0.02427(18) 0.0479(7) Uani 1 1 d . . . . .
H32A H 0.3789 -0.0907 0.0353 0.072 Uiso 1 1 calc R U . . .
H32B H 0.3746 -0.0153 0.0022 0.072 Uiso 1 1 calc R U . . .
H32C H 0.2471 -0.0495 -0.0143 0.072 Uiso 1 1 calc R U . . .
C33 C 0.5106(3) -0.01133(16) 0.16418(18) 0.0432(7) Uani 1 1 d . . . . .
H33A H 0.5278 0.0123 0.212 0.065 Uiso 1 1 calc R U . . .
H33B H 0.5518 0.0136 0.1424 0.065 Uiso 1 1 calc R U . . .
H33C H 0.5444 -0.0582 0.1782 0.065 Uiso 1 1 calc R U . . .
C34 C 0.2468(3) -0.02144(13) 0.30157(16) 0.0347(6) Uani 1 1 d . . . . .
H34 H 0.2135 0.0263 0.2835 0.042 Uiso 1 1 calc R U . . .
C35 C 0.3827(3) -0.01571(16) 0.37553(17) 0.0480(7) Uani 1 1 d . . . . .
H35A H 0.3823 0.0097 0.4172 0.072 Uiso 1 1 calc R U . . .
H35B H 0.4356 0.0086 0.3619 0.072 Uiso 1 1 calc R U . . .
H35C H 0.4174 -0.0619 0.3951 0.072 Uiso 1 1 calc R U . . .
C36 C 0.1613(4) -0.05722(17) 0.3218(2) 0.0562(9) Uani 1 1 d . . . . .
H36A H 0.0759 -0.063 0.273 0.084 Uiso 1 1 calc R U . . .
H36B H 0.1561 -0.0292 0.3601 0.084 Uiso 1 1 calc R U . . .
H36C H 0.1971 -0.1024 0.3452 0.084 Uiso 1 1 calc R U . . .
C37 C 0.1794(3) 0.1314(2) -0.1186(2) 0.0565(8) Uani 1 1 d . . . . .
C38 C 0.2621(4) 0.1516(2) -0.1419(3) 0.0744(11) Uani 1 1 d . . . . .
H38A H 0.2241 0.1387 -0.1976 0.112 Uiso 1 1 calc R U . . .
H38B H 0.3446 0.1286 -0.1078 0.112 Uiso 1 1 calc R U . . .
H38C H 0.2745 0.2015 -0.1362 0.112 Uiso 1 1 calc R U . . .
N1 N 0.1191(3) 0.11648(19) -0.0949(2) 0.0731(9) Uani 1 1 d . . . . .
Na1 Na -0.01509(10) 0.07066(5) -0.06138(6) 0.0373(3) Uani 1 1 d . . . . .
O0AA O 0.22248(16) 0.16422(8) 0.22843(9) 0.0256(4) Uani 1 1 d . . . . .
O2 O 0.23868(16) 0.15898(8) 0.10934(10) 0.0262(4) Uani 1 1 d . . . . .
O3 O 0.31261(15) 0.05011(8) 0.20621(10) 0.0273(4) Uani 1 1 d . . . . .
S1 S 0.02317(6) 0.06950(3) 0.08570(4) 0.02812(17) Uani 1 1 d . . . . .
Si1 Si 0.19991(6) 0.11036(3) 0.15928(4) 0.02263(18) Uani 1 1 d . . . . .
C39 C 0.0466(9) 0.5097(5) 0.0226(6) 0.0959(15) Uani 0.5 1 d D . P A -1
C40 C -0.0509(9) 0.5138(6) 0.0358(7) 0.0959(15) Uani 0.5 1 d D . P A -1
H40 H -0.0282 0.5298 0.0866 0.115 Uiso 0.5 1 calc R U P A -1
C41 C -0.1779(10) 0.4962(4) -0.0193(6) 0.0959(15) Uani 0.5 1 d D . P A -1
H41 H -0.2341 0.5035 -0.0029 0.115 Uiso 0.5 1 calc R U P A -1
C42 C -0.2328(11) 0.4693(5) -0.0959(6) 0.0959(15) Uani 0.5 1 d D . P A -1
H42 H -0.3187 0.4549 -0.1315 0.115 Uiso 0.5 1 calc R U P A -1
C43 C -0.1358(9) 0.4675(5) -0.1102(7) 0.0959(15) Uani 0.5 1 d D . P A -1
H43 H -0.1611 0.4551 -0.1626 0.115 Uiso 0.5 1 calc R U P A -1
C44 C -0.0040(10) 0.4823(6) -0.0545(6) 0.0959(15) Uani 0.5 1 d D . P A -1
H44 H 0.0529 0.4733 -0.0699 0.115 Uiso 0.5 1 calc R U P A -1
C45 C 0.1722(12) 0.5290(6) 0.0854(8) 0.0959(15) Uani 0.5 1 d . . P A -1
H45A H 0.1785 0.5793 0.0887 0.144 Uiso 0.5 1 calc R U P A -1
H45B H 0.2332 0.5107 0.0747 0.144 Uiso 0.5 1 calc R U P A -1
H45C H 0.1914 0.5104 0.136 0.144 Uiso 0.5 1 calc R U P A -1

loop_
_atom_site_aniso_label
_atom_site_aniso_U_11
_atom_site_aniso_U_22
_atom_site_aniso_U_33
_atom_site_aniso_U_23
_atom_site_aniso_U_13
_atom_site_aniso_U_12
C1 0.0379(14) 0.0205(11) 0.0288(12) -0.0032(9) 0.0223(11) -0.0022(10)
C2 0.0408(14) 0.0264(12) 0.0269(12) -0.0020(10) 0.0183(11) -0.0039(11)
C3 0.0511(17) 0.0413(16) 0.0263(13) -0.0035(11) 0.0186(13) -0.0036(13)
C4 0.068(2) 0.0533(19) 0.0358(15) -0.0025(13) 0.0368(16) -0.0032(16)
C5 0.0551(18) 0.0522(18) 0.0459(17) -0.0037(14) 0.0387(16) -0.0020(15)
C6 0.0434(15) 0.0286(13) 0.0375(14) -0.0009(10) 0.0288(12) 0.0018(11)
C7 0.0351(14) 0.0444(16) 0.0307(13) -0.0091(12) 0.0157(12) -0.0127(12)
C8 0.0530(18) 0.0500(18) 0.0422(16) -0.0116(14) 0.0268(14) -0.0230(15)
C9 0.0378(17) 0.077(2) 0.0439(18) -0.0025(16) 0.0131(14) -0.0099(16)
C10 0.0369(14) 0.0415(15) 0.0402(15) -0.0012(12) 0.0275(13) 0.0034(12)
C11 0.0525(19) 0.0551(19) 0.060(2) 0.0016(15) 0.0379(17) 0.0142(16)
C12 0.0443(17) 0.0526(18) 0.0543(18) -0.0036(15) 0.0338(15) -0.0048(14)
C13 0.0308(12) 0.0248(12) 0.0216(11) -0.0006(9) 0.0138(10) -0.0042(10)
C14 0.0324(13) 0.0362(14) 0.0291(13) 0.0008(11) 0.0157(11) -0.0017(11)
C15 0.0322(14) 0.0430(16) 0.0326(14) -0.0015(12) 0.0132(11) -0.0119(12)
C16 0.0500(17) 0.0312(14) 0.0343(14) -0.0029(11) 0.0217(13) -0.0130(13)
C17 0.0486(16) 0.0251(13) 0.0330(14) 0.0008(10) 0.0235(13) -0.0044(11)
C18 0.0391(14) 0.0271(13) 0.0275(12) 0.0016(10) 0.0202(11) -0.0012(11)
C19 0.0321(14) 0.0400(15) 0.0464(16) -0.0013(13) 0.0205(13) -0.0024(12)
C20 0.0429(17) 0.063(2) 0.0531(19) 0.0002(16) 0.0234(15) 0.0101(16)
C21 0.112(4) 0.104(3) 0.051(2) 0.006(2) 0.044(2) 0.053(3)
C22 0.0393(14) 0.0217(12) 0.0382(14) 0.0041(10) 0.0244(12) 0.0035(11)
C23 0.0382(17) 0.106(3) 0.0409(18) -0.0066(18) 0.0186(14) -0.0031(18)
C24 0.055(2) 0.073(2) 0.068(2) -0.0230(19) 0.0433(18) -0.0060(18)
C25 0.0254(12) 0.0217(12) 0.0279(12) 0.0019(9) 0.0106(10) 0.0038(10)
C26 0.0264(12) 0.0288(13) 0.0308(13) 0.0017(10) 0.0129(10) 0.0083(10)
C27 0.0363(14) 0.0295(13) 0.0356(14) 0.0002(11) 0.0163(12) 0.0109(11)
C28 0.0379(15) 0.0218(13) 0.0423(16) 0.0004(11) 0.0130(13) 0.0045(11)
C29 0.0344(14) 0.0257(13) 0.0363(14) 0.0066(11) 0.0157(11) 0.0039(11)
C30 0.0270(12) 0.0257(12) 0.0312(13) 0.0039(10) 0.0127(10) 0.0045(10)
C31 0.0326(14) 0.0366(14) 0.0369(14) -0.0003(11) 0.0209(12) 0.0052(11)
C32 0.0460(17) 0.0584(19) 0.0450(17) -0.0053(14) 0.0291(15) 0.0022(15)
C33 0.0338(15) 0.0458(17) 0.0498(17) 0.0005(13) 0.0234(13) 0.0048(13)
C34 0.0443(15) 0.0282(13) 0.0350(14) 0.0040(11) 0.0244(12) 0.0027(12)
C35 0.0561(19) 0.0454(17) 0.0352(15) 0.0009(13) 0.0211(14) 0.0049(15)
C36 0.076(2) 0.0479(19) 0.069(2) 0.0001(16) 0.056(2) -0.0049(17)
C37 0.0522(19) 0.066(2) 0.0518(19) 0.0034(17) 0.0296(16) -0.0021(17)
C38 0.074(3) 0.090(3) 0.073(3) 0.011(2) 0.050(2) 0.002(2)
N1 0.0611(19) 0.090(3) 0.078(2) 0.0255(19) 0.0455(18) 0.0049(18)
Na1 0.0424(6) 0.0319(6) 0.0352(6) -0.0018(4) 0.0204(5) -0.0048(5)
O0AA 0.0330(9) 0.0227(8) 0.0254(8) -0.0014(6) 0.0190(7) -0.0018(7)
O2 0.0322(9) 0.0231(8) 0.0269(8) -0.0024(6) 0.0187(7) -0.0027(7)
O3 0.0272(9) 0.0212(8) 0.0305(9) -0.0002(7) 0.0144(7) 0.0021(7)
S1 0.0252(3) 0.0251(3) 0.0298(3) -0.0034(2) 0.0129(3) -0.0008(2)
Si1 0.0247(3) 0.0206(3) 0.0235(3) -0.0011(2) 0.0141(3) 0.0003(3)
C39 0.139(5) 0.0474(16) 0.137(4) 0.0101(19) 0.100(4) -0.005(3)
C40 0.139(5) 0.0474(16) 0.137(4) 0.0101(19) 0.100(4) -0.005(3)
C41 0.139(5) 0.0474(16) 0.137(4) 0.0101(19) 0.100(4) -0.005(3)
C42 0.139(5) 0.0474(16) 0.137(4) 0.0101(19) 0.100(4) -0.005(3)
C43 0.139(5) 0.0474(16) 0.137(4) 0.0101(19) 0.100(4) -0.005(3)
C44 0.139(5) 0.0474(16) 0.137(4) 0.0101(19) 0.100(4) -0.005(3)
C45 0.139(5) 0.0474(16) 0.137(4) 0.0101(19) 0.100(4) -0.005(3)

loop_
_atom_type_symbol
_atom_type_description
_atom_type_scat_dispersion_real
_atom_type_scat_dispersion_imag
_atom_type_scat_source
C C 0.0033 0.0016 'International Tables Vol C Tables 4.2.6.8 and 6.1.1.4'
H H 0 0 'International Tables Vol C Tables 4.2.6.8 and 6.1.1.4'
N N 0.0061 0.0033 'International Tables Vol C Tables 4.2.6.8 and 6.1.1.4'
Na Na 0.0362 0.0249 'International Tables Vol C Tables 4.2.6.8 and 6.1.1.4'
O O 0.0106 0.006 'International Tables Vol C Tables 4.2.6.8 and 6.1.1.4'
S S 0.1246 0.1234 'International Tables Vol C Tables 4.2.6.8 and 6.1.1.4'
Si Si 0.0817 0.0704 'International Tables Vol C Tables 4.2.6.8 and 6.1.1.4'

loop_
_geom_angle_atom_site_label_1
_geom_angle_atom_site_label_2
_geom_angle_atom_site_label_3
_geom_angle
_geom_angle_site_symmetry_1
_geom_angle_site_symmetry_3
O0AA C1 C6 120.3(2) . .
O0AA C1 C2 117.8(2) . .
C6 C1 C2 121.7(2) . .
C3 C2 C1 117.8(2) . .
C3 C2 C7 122.0(2) . .
C1 C2 C7 120.1(2) . .
C4 C3 C2 121.4(3) . .
C4 C3 H3 119.3 . .
C2 C3 H3 119.3 . .
C3 C4 C5 119.3(3) . .
C3 C4 H4 120.3 . .
C5 C4 H4 120.3 . .
C4 C5 C6 122.3(3) . .
C4 C5 H5 118.9 . .
C6 C5 H5 118.9 . .
C5 C6 C1 117.4(3) . .
C5 C6 C10 119.4(2) . .
C1 C6 C10 123.2(2) . .
C8 C7 C2 109.9(2) . .
C8 C7 C9 109.9(2) . .
C2 C7 C9 113.0(2) . .
C8 C7 H7 107.9 . .
C2 C7 H7 107.9 . .
C9 C7 H7 107.9 . .
C7 C8 H8A 109.5 . .
C7 C8 H8B 109.5 . .
H8A C8 H8B 109.5 . .
C7 C8 H8C 109.5 . .
H8A C8 H8C 109.5 . .
H8B C8 H8C 109.5 . .
C7 C9 H9A 109.5 . .
C7 C9 H9B 109.5 . .
H9A C9 H9B 109.5 . .
C7 C9 H9C 109.5 . .
H9A C9 H9C 109.5 . .
H9B C9 H9C 109.5 . .
C6 C10 C12 111.8(2) . .
C6 C10 C11 110.8(2) . .
C12 C10 C11 110.6(2) . .
C6 C10 H10 107.8 . .
C12 C10 H10 107.8 . .
C11 C10 H10 107.8 . .
C10 C11 H11A 109.5 . .
C10 C11 H11B 109.5 . .
H11A C11 H11B 109.5 . .
C10 C11 H11C 109.5 . .
H11A C11 H11C 109.5 . .
H11B C11 H11C 109.5 . .
C10 C12 H12A 109.5 . .
C10 C12 H12B 109.5 . .
H12A C12 H12B 109.5 . .
C10 C12 H12C 109.5 . .
H12A C12 H12C 109.5 . .
H12B C12 H12C 109.5 . .
O2 C13 C14 118.2(2) . .
O2 C13 C18 119.6(2) . .
C14 C13 C18 122.1(2) . .
C15 C14 C13 117.6(2) . .
C15 C14 C19 121.5(2) . .
C13 C14 C19 120.9(2) . .
C16 C15 C14 122.0(3) . .
C16 C15 H15 119 . .
C14 C15 H15 119 . .
C15 C16 C17 119.6(2) . .
C15 C16 H16 120.2 . .
C17 C16 H16 120.2 . .
C16 C17 C18 121.3(3) . .
C16 C17 H17 119.4 . .
C18 C17 H17 119.4 . .
C17 C18 C13 117.4(2) . .
C17 C18 C22 120.3(2) . .
C13 C18 C22 122.1(2) . .
C20 C19 C21 109.8(3) . .
C20 C19 C14 113.2(2) . .
C21 C19 C14 110.5(3) . .
C20 C19 H19 107.7 . .
C21 C19 H19 107.7 . .
C14 C19 H19 107.7 . .
C19 C20 H20A 109.5 . .
C19 C20 H20B 109.5 . .
H20A C20 H20B 109.5 . .
C19 C20 H20C 109.5 . .
H20A C20 H20C 109.5 . .
H20B C20 H20C 109.5 . .
C19 C21 H21A 109.5 . .
C19 C21 H21B 109.5 . .
H21A C21 H21B 109.5 . .
C19 C21 H21C 109.5 . .
H21A C21 H21C 109.5 . .
H21B C21 H21C 109.5 . .
C24 C22 C18 114.0(2) . .
C24 C22 C23 109.4(3) . .
C18 C22 C23 109.5(2) . .
C24 C22 H22 107.9 . .
C18 C22 H22 107.9 . .
C23 C22 H22 107.9 . .
C22 C23 H23A 109.5 . .
C22 C23 H23B 109.5 . .
H23A C23 H23B 109.5 . .
C22 C23 H23C 109.5 . .
H23A C23 H23C 109.5 . .
H23B C23 H23C 109.5 . .
C22 C24 H24A 109.5 . .
C22 C24 H24B 109.5 . .
H24A C24 H24B 109.5 . .
C22 C24 H24C 109.5 . .
H24A C24 H24C 109.5 . .
H24B C24 H24C 109.5 . .
O3 C25 C26 118.9(2) . .
O3 C25 C30 118.9(2) . .
C26 C25 C30 122.1(2) . .
O3 C25 Na1 119.60(14) . 3
C26 C25 Na1 77.00(14) . 3
C30 C25 Na1 75.84(14) . 3
C27 C26 C25 117.7(2) . .
C27 C26 C31 121.7(2) . .
C25 C26 C31 120.5(2) . .
C27 C26 Na1 70.41(15) . 3
C25 C26 Na1 77.03(14) . 3
C31 C26 Na1 126.58(16) . 3
C28 C27 C26 121.3(2) . .
C28 C27 Na1 72.37(15) . 3
C26 C27 Na1 83.23(15) . 3
C28 C27 H27 119.3 . .
C26 C27 H27 119.3 . .
Na1 C27 H27 115.4 3 .
C27 C28 C29 119.9(2) . .
C27 C28 Na1 80.19(15) . 3
C29 C28 Na1 79.46(15) . 3
C27 C28 H28 120.1 . .
C29 C28 H28 120.1 . .
Na1 C28 H28 110.7 3 .
C28 C29 C30 121.4(2) . .
C28 C29 Na1 72.97(15) . 3
C30 C29 Na1 82.74(15) . 3
C28 C29 H29 119.3 . .
C30 C29 H29 119.3 . .
Na1 C29 H29 115.4 3 .
C29 C30 C25 117.5(2) . .
C29 C30 C34 121.8(2) . .
C25 C30 C34 120.6(2) . .
C29 C30 Na1 70.71(14) . 3
C25 C30 Na1 77.95(14) . 3
C34 C30 Na1 124.41(16) . 3
C26 C31 C32 114.4(2) . .
C26 C31 C33 108.0(2) . .
C32 C31 C33 109.9(2) . .
C26 C31 H31 108.1 . .
C32 C31 H31 108.1 . .
C33 C31 H31 108.1 . .
C31 C32 H32A 109.5 . .
C31 C32 H32B 109.5 . .
H32A C32 H32B 109.5 . .
C31 C32 H32C 109.5 . .
H32A C32 H32C 109.5 . .
H32B C32 H32C 109.5 . .
C31 C33 H33A 109.5 . .
C31 C33 H33B 109.5 . .
H33A C33 H33B 109.5 . .
C31 C33 H33C 109.5 . .
H33A C33 H33C 109.5 . .
H33B C33 H33C 109.5 . .
C30 C34 C36 113.8(2) . .
C30 C34 C35 109.2(2) . .
C36 C34 C35 110.6(3) . .
C30 C34 H34 107.7 . .
C36 C34 H34 107.7 . .
C35 C34 H34 107.7 . .
C34 C35 H35A 109.5 . .
C34 C35 H35B 109.5 . .
H35A C35 H35B 109.5 . .
C34 C35 H35C 109.5 . .
H35A C35 H35C 109.5 . .
H35B C35 H35C 109.5 . .
C34 C36 H36A 109.5 . .
C34 C36 H36B 109.5 . .
H36A C36 H36B 109.5 . .
C34 C36 H36C 109.5 . .
H36A C36 H36C 109.5 . .
H36B C36 H36C 109.5 . .
N1 C37 C38 175.5(4) . .
C37 C38 H38A 109.5 . .
C37 C38 H38B 109.5 . .
H38A C38 H38B 109.5 . .
C37 C38 H38C 109.5 . .
H38A C38 H38C 109.5 . .
H38B C38 H38C 109.5 . .
C37 N1 Na1 170.4(4) . .
N1 Na1 S1 127.38(10) . .
N1 Na1 S1 106.57(10) . 3
S1 Na1 S1 98.75(4) . 3
N1 Na1 C28 97.63(11) . 3
S1 Na1 C28 106.51(7) . 3
S1 Na1 C28 122.39(7) 3 3
N1 Na1 C29 84.05(10) . 3
S1 Na1 C29 133.05(7) . 3
S1 Na1 C29 104.20(6) 3 3
C28 Na1 C29 27.57(8) 3 3
N1 Na1 C27 124.98(10) . 3
S1 Na1 C27 85.92(6) . 3
S1 Na1 C27 109.67(6) 3 3
C28 Na1 C27 27.44(8) 3 3
C29 Na1 C27 47.92(8) 3 3
N1 Na1 C30 95.38(10) . 3
S1 Na1 C30 135.21(6) . 3
S1 Na1 C30 77.97(5) 3 3
C28 Na1 C30 47.83(7) 3 3
C29 Na1 C30 26.55(7) 3 3
C27 Na1 C30 55.08(7) 3 3
N1 Na1 C26 138.85(10) . 3
S1 Na1 C26 88.57(6) . 3
S1 Na1 C26 83.33(5) 3 3
C28 Na1 C26 47.55(8) 3 3
C29 Na1 C26 54.92(7) 3 3
C27 Na1 C26 26.37(7) 3 3
C30 Na1 C26 46.65(7) 3 3
N1 Na1 C25 121.13(10) . 3
S1 Na1 C25 110.97(6) . 3
S1 Na1 C25 67.89(5) 3 3
C28 Na1 C25 54.89(7) 3 3
C29 Na1 C25 46.45(7) 3 3
C27 Na1 C25 46.28(7) 3 3
C30 Na1 C25 26.21(6) 3 3
C26 Na1 C25 25.98(6) 3 3
N1 Na1 Na1 133.16(10) . 3
S1 Na1 Na1 49.69(3) . 3
S1 Na1 Na1 49.06(3) 3 3
C28 Na1 Na1 129.08(8) 3 3
C29 Na1 Na1 135.32(7) 3 3
C27 Na1 Na1 101.85(7) 3 3
C30 Na1 Na1 112.43(6) 3 3
C26 Na1 Na1 83.76(6) 3 3
C25 Na1 Na1 89.03(6) 3 3
C1 O0AA Si1 138.04(15) . .
C13 O2 Si1 129.11(14) . .
C25 O3 Si1 123.56(15) . .
Si1 S1 Na1 104.10(4) . .
Si1 S1 Na1 115.60(4) . 3
Na1 S1 Na1 81.25(4) . 3
O0AA Si1 O2 100.85(8) . .
O0AA Si1 O3 106.18(9) . .
O2 Si1 O3 107.26(9) . .
O0AA Si1 S1 117.90(7) . .
O2 Si1 S1 111.15(7) . .
O3 Si1 S1 112.46(7) . .
C40 C39 C44 109.2(8) . .
C40 C39 C45 118.5(8) . .
C44 C39 C45 132.2(9) . .
C41 C40 C39 125.4(10) . .
C41 C40 H40 117.3 . .
C39 C40 H40 117.3 . .
C40 C41 C42 127.8(10) . .
C40 C41 H41 116.1 . .
C42 C41 H41 116.1 . .
C41 C42 C43 106.7(10) . .
C41 C42 H42 126.6 . .
C43 C42 H42 126.6 . .
C42 C43 C44 127.0(11) . .
C42 C43 H43 116.5 . .
C44 C43 H43 116.5 . .
C39 C44 C43 123.5(10) . .
C39 C44 H44 118.2 . .
C43 C44 H44 118.2 . .
C39 C45 H45A 109.5 . .
C39 C45 H45B 109.5 . .
H45A C45 H45B 109.5 . .
C39 C45 H45C 109.5 . .
H45A C45 H45C 109.5 . .
H45B C45 H45C 109.5 . .

loop_
_geom_bond_atom_site_label_1
_geom_bond_atom_site_label_2
_geom_bond_distance
_geom_bond_site_symmetry_2
C1 O0AA 1.381(3) .
C1 C6 1.402(3) .
C1 C2 1.413(4) .
C2 C3 1.393(4) .
C2 C7 1.524(4) .
C3 C4 1.381(4) .
C3 H3 0.95 .
C4 C5 1.384(5) .
C4 H4 0.95 .
C5 C6 1.389(4) .
C5 H5 0.95 .
C6 C10 1.515(4) .
C7 C8 1.523(4) .
C7 C9 1.528(4) .
C7 H7 1 .
C8 H8A 0.98 .
C8 H8B 0.98 .
C8 H8C 0.98 .
C9 H9A 0.98 .
C9 H9B 0.98 .
C9 H9C 0.98 .
C10 C12 1.528(4) .
C10 C11 1.533(4) .
C10 H10 1 .
C11 H11A 0.98 .
C11 H11B 0.98 .
C11 H11C 0.98 .
C12 H12A 0.98 .
C12 H12B 0.98 .
C12 H12C 0.98 .
C13 O2 1.388(3) .
C13 C14 1.396(3) .
C13 C18 1.403(4) .
C14 C15 1.394(4) .
C14 C19 1.517(4) .
C15 C16 1.368(4) .
C15 H15 0.95 .
C16 C17 1.386(4) .
C16 H16 0.95 .
C17 C18 1.400(3) .
C17 H17 0.95 .
C18 C22 1.517(4) .
C19 C20 1.513(4) .
C19 C21 1.515(5) .
C19 H19 1 .
C20 H20A 0.98 .
C20 H20B 0.98 .
C20 H20C 0.98 .
C21 H21A 0.98 .
C21 H21B 0.98 .
C21 H21C 0.98 .
C22 C24 1.509(4) .
C22 C23 1.518(4) .
C22 H22 1 .
C23 H23A 0.98 .
C23 H23B 0.98 .
C23 H23C 0.98 .
C24 H24A 0.98 .
C24 H24B 0.98 .
C24 H24C 0.98 .
C25 O3 1.390(3) .
C25 C26 1.401(3) .
C25 C30 1.408(3) .
C25 Na1 3.117(3) 3
C26 C27 1.394(4) .
C26 C31 1.519(4) .
C26 Na1 3.117(3) 3
C27 C28 1.383(4) .
C27 Na1 2.957(3) 3
C27 H27 0.95 .
C28 C29 1.385(4) .
C28 Na1 2.860(3) 3
C28 H28 0.95 .
C29 C30 1.393(3) .
C29 Na1 2.941(3) 3
C29 H29 0.95 .
C30 C34 1.518(4) .
C30 Na1 3.091(3) 3
C31 C32 1.527(4) .
C31 C33 1.532(4) .
C31 H31 1 .
C32 H32A 0.98 .
C32 H32B 0.98 .
C32 H32C 0.98 .
C33 H33A 0.98 .
C33 H33B 0.98 .
C33 H33C 0.98 .
C34 C36 1.525(4) .
C34 C35 1.525(4) .
C34 H34 1 .
C35 H35A 0.98 .
C35 H35B 0.98 .
C35 H35C 0.98 .
C36 H36A 0.98 .
C36 H36B 0.98 .
C36 H36C 0.98 .
C37 N1 1.146(4) .
C37 C38 1.426(5) .
C38 H38A 0.98 .
C38 H38B 0.98 .
C38 H38C 0.98 .
N1 Na1 2.334(3) .
Na1 S1 2.7361(12) .
Na1 S1 2.7619(12) 3
Na1 C28 2.860(3) 3
Na1 C29 2.941(3) 3
Na1 C27 2.957(3) 3
Na1 C30 3.091(3) 3
Na1 C26 3.117(3) 3
Na1 C25 3.117(3) 3
Na1 Na1 3.580(2) 3
O0AA Si1 1.6404(16) .
O2 Si1 1.6486(16) .
O3 Si1 1.6715(17) .
S1 Si1 2.0311(9) .
S1 Na1 2.7619(12) 3
C39 C40 1.407(5) .
C39 C44 1.418(5) .
C39 C45 1.421(14) .
C40 C41 1.393(5) .
C40 H40 0.95 .
C41 C42 1.399(5) .
C41 H41 0.95 .
C42 C43 1.414(5) .
C42 H42 0.95 .
C43 C44 1.425(5) .
C43 H43 0.95 .
C44 H44 0.95 .
C45 H45A 0.98 .
C45 H45B 0.98 .
C45 H45C 0.98 .

loop_
_geom_torsion_atom_site_label_1
_geom_torsion_atom_site_label_2
_geom_torsion_atom_site_label_3
_geom_torsion_atom_site_label_4
_geom_torsion
_geom_torsion_site_symmetry_1
_geom_torsion_site_symmetry_4
O0AA C1 C2 C3 177.7(2) . .
C6 C1 C2 C3 3.0(4) . .
O0AA C1 C2 C7 1.4(3) . .
C6 C1 C2 C7 -173.2(2) . .
C1 C2 C3 C4 -0.9(4) . .
C7 C2 C3 C4 175.3(3) . .
C2 C3 C4 C5 -1.1(5) . .
C3 C4 C5 C6 1.2(5) . .
C4 C5 C6 C1 0.9(4) . .
C4 C5 C6 C10 -177.5(3) . .
O0AA C1 C6 C5 -177.5(2) . .
C2 C1 C6 C5 -3.0(4) . .
O0AA C1 C6 C10 0.8(4) . .
C2 C1 C6 C10 175.3(2) . .
C3 C2 C7 C8 -98.1(3) . .
C1 C2 C7 C8 78.0(3) . .
C3 C2 C7 C9 25.1(4) . .
C1 C2 C7 C9 -158.8(2) . .
C5 C6 C10 C12 -67.5(3) . .
C1 C6 C10 C12 114.2(3) . .
C5 C6 C10 C11 56.4(3) . .
C1 C6 C10 C11 -121.9(3) . .
O2 C13 C14 C15 179.4(2) . .
C18 C13 C14 C15 2.6(4) . .
O2 C13 C14 C19 1.2(3) . .
C18 C13 C14 C19 -175.6(2) . .
C13 C14 C15 C16 0.4(4) . .
C19 C14 C15 C16 178.6(3) . .
C14 C15 C16 C17 -2.4(4) . .
C15 C16 C17 C18 1.5(4) . .
C16 C17 C18 C13 1.4(4) . .
C16 C17 C18 C22 -174.6(2) . .
O2 C13 C18 C17 179.8(2) . .
C14 C13 C18 C17 -3.5(3) . .
O2 C13 C18 C22 -4.3(3) . .
C14 C13 C18 C22 172.5(2) . .
C15 C14 C19 C20 49.7(4) . .
C13 C14 C19 C20 -132.1(3) . .
C15 C14 C19 C21 -74.0(4) . .
C13 C14 C19 C21 104.2(3) . .
C17 C18 C22 C24 -40.3(3) . .
C13 C18 C22 C24 143.8(3) . .
C17 C18 C22 C23 82.6(3) . .
C13 C18 C22 C23 -93.3(3) . .
O3 C25 C26 C27 -176.2(2) . .
C30 C25 C26 C27 4.4(4) . .
Na1 C25 C26 C27 -59.4(2) 3 .
O3 C25 C26 C31 8.2(3) . .
C30 C25 C26 C31 -171.2(2) . .
Na1 C25 C26 C31 125.0(2) 3 .
O3 C25 C26 Na1 -116.84(19) . 3
C30 C25 C26 Na1 63.8(2) . 3
C25 C26 C27 C28 -1.7(4) . .
C31 C26 C27 C28 173.8(2) . .
Na1 C26 C27 C28 -64.6(2) 3 .
C25 C26 C27 Na1 62.9(2) . 3
C31 C26 C27 Na1 -121.6(2) . 3
C26 C27 C28 C29 -1.5(4) . .
Na1 C27 C28 C29 -71.7(2) 3 .
C26 C27 C28 Na1 70.2(2) . 3
C27 C28 C29 C30 2.1(4) . .
Na1 C28 C29 C30 -70.0(2) 3 .
C27 C28 C29 Na1 72.1(2) . 3
C28 C29 C30 C25 0.5(4) . .
Na1 C29 C30 C25 -64.4(2) 3 .
C28 C29 C30 C34 -175.9(2) . .
Na1 C29 C30 C34 119.2(2) 3 .
C28 C29 C30 Na1 64.9(2) . 3
O3 C25 C30 C29 176.8(2) . .
C26 C25 C30 C29 -3.8(4) . .
Na1 C25 C30 C29 60.5(2) 3 .
O3 C25 C30 C34 -6.8(3) . .
C26 C25 C30 C34 172.6(2) . .
Na1 C25 C30 C34 -123.0(2) 3 .
O3 C25 C30 Na1 116.27(19) . 3
C26 C25 C30 Na1 -64.4(2) . 3
C27 C26 C31 C32 24.2(4) . .
C25 C26 C31 C32 -160.4(2) . .
Na1 C26 C31 C32 -63.9(3) 3 .
C27 C26 C31 C33 -98.4(3) . .
C25 C26 C31 C33 77.0(3) . .
Na1 C26 C31 C33 173.45(17) 3 .
C29 C30 C34 C36 -23.8(4) . .
C25 C30 C34 C36 160.0(3) . .
Na1 C30 C34 C36 63.6(3) 3 .
C29 C30 C34 C35 100.3(3) . .
C25 C30 C34 C35 -76.0(3) . .
Na1 C30 C34 C35 -172.39(17) 3 .
C6 C1 O0AA Si1 -84.4(3) . .
C2 C1 O0AA Si1 100.8(3) . .
C14 C13 O2 Si1 110.4(2) . .
C18 C13 O2 Si1 -72.8(3) . .
C26 C25 O3 Si1 94.8(2) . .
C30 C25 O3 Si1 -85.9(2) . .
Na1 C25 O3 Si1 3.7(2) 3 .
C1 O0AA Si1 O2 -165.5(2) . .
C1 O0AA Si1 O3 -53.7(2) . .
C1 O0AA Si1 S1 73.4(2) . .
C13 O2 Si1 O0AA 6.3(2) . .
C13 O2 Si1 O3 -104.62(19) . .
C13 O2 Si1 S1 132.08(18) . .
C25 O3 Si1 O0AA 133.92(17) . .
C25 O3 Si1 O2 -118.90(17) . .
C25 O3 Si1 S1 3.59(19) . .
C44 C39 C40 C41 -2.4(18) . .
C45 C39 C40 C41 -179.5(10) . .
C39 C40 C41 C42 3(2) . .
C40 C41 C42 C43 -4.2(16) . .
C41 C42 C43 C44 6.9(15) . .
C40 C39 C44 C43 4.9(18) . .
C45 C39 C44 C43 -178.6(11) . .
C42 C43 C44 C39 -8.2(19) . .
